data_4321245
loop_
_publ_author_name
'H. V. Rasika Dias'
'Ziyun Wang'

_publ_section_title
;
 Ethylene Oxide and Propylene Sulfide Complexes of Silver(I): Synthesis
 and Characterization of [HB(3,5-(CF3)2Pz)3]Ag(OC2H4) and
 [HB(3,5-(CF3)2Pz)3]Ag(SC3H6)
;
_journal_name_full 'Inorganic Chemistry'
_journal_page_first 3724
_journal_page_last 3727
_journal_paper_doi 10.1021/ic991334w
_journal_volume 39
_journal_year 2000
_chemical_formula_sum 'C17 H8 Ag B F18 N6 O'
_chemical_formula_weight 772.97
_chemical_name_common '[HB(3,5-(CF3)2Pz)3]AgOC2H4'
_chemical_name_systematic
; 
 ? 
;
_space_group_IT_number 2
_symmetry_cell_setting triclinic
_symmetry_space_group_name_Hall '-P 1'
_symmetry_space_group_name_H-M 'P -1'
_atom_sites_solution_hydrogens geom
_atom_sites_solution_primary direct
_atom_sites_solution_secondary difmap
_audit_creation_method SHELXL-97
_cell_angle_alpha 67.214(9)
_cell_angle_beta 76.346(9)
_cell_angle_gamma 71.053(11)
_cell_formula_units_Z 2
_cell_length_a 8.2200(10)
_cell_length_b 11.913(2)
_cell_length_c 15.2675(13)
_cell_measurement_reflns_used 38
_cell_measurement_temperature 293(2)
_cell_measurement_theta_max 12.53
_cell_measurement_theta_min 4.87
_cell_volume 1293.2(3)
_computing_cell_refinement 'Bruker XSCANS'
_computing_data_collection 'Bruker XSCANS'
_computing_data_reduction 'Bruker SHELXTL'
_computing_molecular_graphics 'Bruker SHELXTL'
_computing_publication_material 'Bruker SHELXTL'
_computing_structure_refinement 'SHELXL-97 (Sheldrick, 1997)'
_computing_structure_solution 'SHELXS-97 (Sheldrick, 1990)'
_diffrn_ambient_temperature 293(2)
_diffrn_measured_fraction_theta_full 0.979
_diffrn_measured_fraction_theta_max 0.979
_diffrn_measurement_device_type 'Bruker P4'
_diffrn_measurement_method '\w scans'
_diffrn_radiation_monochromator graphite
_diffrn_radiation_source 'fine-focus sealed tube'
_diffrn_radiation_type MoK\a
_diffrn_radiation_wavelength 0.71073
_diffrn_reflns_av_R_equivalents 0.0151
_diffrn_reflns_av_sigmaI/netI 0.0274
_diffrn_reflns_limit_h_max 9
_diffrn_reflns_limit_h_min -1
_diffrn_reflns_limit_k_max 13
_diffrn_reflns_limit_k_min -12
_diffrn_reflns_limit_l_max 18
_diffrn_reflns_limit_l_min -17
_diffrn_reflns_number 5485
_diffrn_reflns_theta_full 25.00
_diffrn_reflns_theta_max 25.00
_diffrn_reflns_theta_min 1.92
_diffrn_standards_decay_% 7.90
_diffrn_standards_interval_count 97
_diffrn_standards_number 3
_exptl_absorpt_coefficient_mu 0.935
_exptl_absorpt_correction_T_max 0.9690
_exptl_absorpt_correction_T_min 0.9407
_exptl_absorpt_correction_type empirical
_exptl_crystal_colour colorless
_exptl_crystal_density_diffrn 1.985
_exptl_crystal_density_method 'not measured'
_exptl_crystal_description parallelpipeds
_exptl_crystal_F_000 748
_exptl_crystal_size_max 0.51
_exptl_crystal_size_mid 0.49
_exptl_crystal_size_min 0.42
_refine_diff_density_max 0.397
_refine_diff_density_min -0.306
_refine_diff_density_rms 0.050
_refine_ls_extinction_coef 0.0075(5)
_refine_ls_extinction_expression Fc^*^=kFc[1+0.001xFc^2^\l^3^/sin(2\q)]^-1/4^
_refine_ls_extinction_method SHELXL
_refine_ls_goodness_of_fit_ref 1.054
_refine_ls_hydrogen_treatment mixed
_refine_ls_matrix_type full
_refine_ls_number_parameters 462
_refine_ls_number_reflns 4464
_refine_ls_number_restraints 135
_refine_ls_restrained_S_all 1.049
_refine_ls_R_factor_all 0.0356
_refine_ls_R_factor_gt 0.0296
_refine_ls_shift/su_max 0.178
_refine_ls_shift/su_mean 0.013
_refine_ls_structure_factor_coef Fsqd
_refine_ls_weighting_details 'calc w=1/[\s^2^(Fo^2^)+(0.0272P)^2^+0.8482P] where P=(Fo^2^+2Fc^2^)/3'
_refine_ls_weighting_scheme calc
_refine_ls_wR_factor_gt 0.0694
_refine_ls_wR_factor_ref 0.0721
_reflns_number_gt 3982
_reflns_number_total 4464
_reflns_threshold_expression >2sigma(I)
_cod_data_source_file ic991334w_1.cif
_cod_data_source_block rd195
_cod_depositor_comments
;
The following automatic conversions were performed:

'_symmetry_cell_setting' value 'Triclinic' changed to 'triclinic'
according to the built-in table from CIF Core dictionary named
'cif_core.dic' version 2.4.1 from 2010-06-29.

Automatic conversion script
Id: cif_fix_values 1646 2011-03-28 12:23:43Z adriana 
;
_cod_original_cell_volume 1293.3(3)
_cod_database_code 4321245

loop_
_symmetry_equiv_pos_as_xyz
'x, y, z'
'-x, -y, -z'

loop_
_atom_site_label
_atom_site_type_symbol
_atom_site_fract_x
_atom_site_fract_y
_atom_site_fract_z
_atom_site_U_iso_or_equiv
_atom_site_adp_type
_atom_site_occupancy
_atom_site_symmetry_multiplicity
_atom_site_calc_flag
_atom_site_refinement_flags
_atom_site_disorder_assembly
_atom_site_disorder_group
Ag Ag 0.02135(3) 0.13750(2) 0.202961(17) 0.05032(10) Uani 1 1 d . A .
O O 0.0797(4) -0.0053(3) 0.1298(2) 0.0960(10) Uani 1 1 d DU . .
C1 C 0.1996(18) -0.0576(14) 0.0707(10) 0.120(4) Uani 0.539(15) 1 d PDU A 1
H1A H 0.3131 -0.0418 0.0568 0.144 Uiso 0.539(15) 1 calc PR A 1
H1B H 0.1609 -0.0635 0.0177 0.144 Uiso 0.539(15) 1 calc PR A 1
C2 C 0.151(3) -0.1365(11) 0.1651(13) 0.137(7) Uani 0.539(15) 1 d PDU A 1
H2A H 0.0796 -0.1910 0.1723 0.165 Uiso 0.539(15) 1 calc PR A 1
H2B H 0.2323 -0.1693 0.2116 0.165 Uiso 0.539(15) 1 calc PR A 1
C1A C 0.041(2) -0.1087(14) 0.1369(16) 0.133(5) Uani 0.461(15) 1 d PDU A 2
H1AA H 0.0097 -0.1109 0.0804 0.159 Uiso 0.461(15) 1 calc PR A 2
H1AB H -0.0201 -0.1512 0.1970 0.159 Uiso 0.461(15) 1 calc PR A 2
C2A C 0.217(2) -0.1153(17) 0.136(2) 0.129(7) Uani 0.461(15) 1 d PDU A 2
H2AA H 0.2673 -0.1597 0.1959 0.155 Uiso 0.461(15) 1 calc PR A 2
H2AB H 0.2973 -0.1193 0.0788 0.155 Uiso 0.461(15) 1 calc PR A 2
N11 N -0.1242(3) 0.2582(2) 0.37283(16) 0.0425(5) Uani 1 1 d . A .
N12 N -0.1238(3) 0.1572(2) 0.35169(16) 0.0425(5) Uani 1 1 d . . .
N21 N -0.1284(3) 0.4254(2) 0.20609(17) 0.0425(5) Uani 1 1 d . A .
N22 N -0.1208(3) 0.3569(2) 0.15127(16) 0.0432(5) Uani 1 1 d . . .
N31 N 0.1595(3) 0.3082(2) 0.27575(15) 0.0389(5) Uani 1 1 d . A .
N32 N 0.2183(3) 0.2158(2) 0.23659(17) 0.0432(5) Uani 1 1 d . . .
C13 C -0.2024(4) 0.0847(3) 0.4294(2) 0.0496(7) Uani 1 1 d . A .
C14 C -0.2564(5) 0.1376(4) 0.5011(2) 0.0655(9) Uani 1 1 d . . .
H14A H -0.3152 0.1061 0.5616 0.079 Uiso 1 1 calc R A .
C15 C -0.2044(4) 0.2463(3) 0.4634(2) 0.0557(8) Uani 1 1 d . A .
C16 C -0.2266(5) -0.0333(3) 0.4297(2) 0.0613(8) Uani 1 1 d . . .
C17 C -0.2287(6) 0.3395(5) 0.5121(3) 0.0786(11) Uani 1 1 d . . .
C23 C -0.2031(4) 0.4361(3) 0.0767(2) 0.0504(7) Uani 1 1 d . A .
C24 C -0.2662(5) 0.5569(3) 0.0808(3) 0.0641(9) Uani 1 1 d . . .
H24A H -0.3280 0.6284 0.0374 0.077 Uiso 1 1 calc R A .
C25 C -0.2168(4) 0.5468(3) 0.1634(3) 0.0554(8) Uani 1 1 d . A .
C26 C -0.2209(5) 0.3896(4) 0.0029(2) 0.0638(9) Uani 1 1 d D . .
C27 C -0.2546(6) 0.6515(4) 0.2020(4) 0.0805(12) Uani 1 1 d . . .
C33 C 0.3905(4) 0.1903(3) 0.2246(2) 0.0462(6) Uani 1 1 d . A .
C34 C 0.4475(4) 0.2645(3) 0.2547(2) 0.0501(7) Uani 1 1 d . . .
H34A H 0.5612 0.2644 0.2534 0.060 Uiso 1 1 calc R A .
C35 C 0.2984(4) 0.3380(3) 0.2869(2) 0.0444(6) Uani 1 1 d . A .
C36 C 0.4932(4) 0.0912(4) 0.1820(3) 0.0630(9) Uani 1 1 d . . .
C37 C 0.2892(5) 0.4351(4) 0.3281(3) 0.0647(9) Uani 1 1 d D . .
F16A F -0.2207(4) -0.1199(2) 0.51608(16) 0.0948(8) Uani 1 1 d . A .
F16B F -0.3794(3) -0.0162(2) 0.4044(2) 0.0981(8) Uani 1 1 d . A .
F16C F -0.1071(4) -0.0829(2) 0.37058(19) 0.0985(8) Uani 1 1 d . A .
F17A F -0.3212(4) 0.4532(3) 0.4666(2) 0.1154(10) Uani 1 1 d . A .
F17B F -0.3120(5) 0.3002(4) 0.5993(2) 0.1493(14) Uani 1 1 d . A .
F17C F -0.0819(3) 0.3524(3) 0.52183(18) 0.0944(7) Uani 1 1 d . A .
F26A F -0.0985(12) 0.2879(8) -0.0011(8) 0.098(3) Uani 0.74(4) 1 d PD A 1
F26B F -0.2130(15) 0.4741(8) -0.0826(5) 0.098(2) Uani 0.74(4) 1 d PD A 1
F26C F -0.3667(10) 0.3606(12) 0.0185(7) 0.105(3) Uani 0.74(4) 1 d PD A 1
F26E F -0.276(8) 0.485(2) -0.073(2) 0.164(15) Uani 0.26(4) 1 d PD A 2
F26D F -0.078(3) 0.320(5) -0.027(4) 0.125(12) Uani 0.26(4) 1 d PD A 2
F26F F -0.335(5) 0.323(5) 0.030(2) 0.122(11) Uani 0.26(4) 1 d PD A 2
F27A F -0.3565(4) 0.6358(3) 0.2820(3) 0.1300(12) Uani 1 1 d . A .
F27B F -0.3292(5) 0.7595(2) 0.1378(3) 0.1492(15) Uani 1 1 d . A .
F27C F -0.1158(4) 0.6703(2) 0.2164(2) 0.0999(8) Uani 1 1 d . A .
F36A F 0.4626(3) -0.0200(2) 0.2330(2) 0.0990(8) Uani 1 1 d . A .
F36B F 0.4589(3) 0.1186(3) 0.09407(18) 0.0984(8) Uani 1 1 d . A .
F36C F 0.6624(3) 0.0758(3) 0.1754(2) 0.0963(8) Uani 1 1 d . A .
F37A F 0.2074(5) 0.5488(2) 0.2794(3) 0.1108(13) Uani 0.961(5) 1 d PD A 1
F37B F 0.4485(3) 0.4376(3) 0.3296(3) 0.1122(13) Uani 0.961(5) 1 d PD A 1
F37C F 0.2144(5) 0.4110(3) 0.4165(2) 0.1101(13) Uani 0.961(5) 1 d PD A 1
F37D F 0.371(6) 0.516(4) 0.263(3) 0.064(17) Uiso 0.039(5) 1 d PD A 2
F37E F 0.379(6) 0.382(5) 0.401(2) 0.09(2) Uiso 0.039(5) 1 d PD A 2
F37F F 0.141(3) 0.503(4) 0.357(3) 0.068(17) Uiso 0.039(5) 1 d PD A 2
B B -0.0396(4) 0.3640(3) 0.2997(2) 0.0425(7) Uani 1 1 d . . .
H H -0.057(3) 0.433(2) 0.3326(16) 0.026(6) Uiso 1 1 d . . .

loop_
_atom_site_aniso_label
_atom_site_aniso_U_11
_atom_site_aniso_U_22
_atom_site_aniso_U_33
_atom_site_aniso_U_23
_atom_site_aniso_U_13
_atom_site_aniso_U_12
Ag 0.05168(15) 0.05041(15) 0.05873(16) -0.03004(11) -0.00222(10) -0.01517(10)
O 0.108(2) 0.085(2) 0.121(2) -0.0720(19) 0.0034(19) -0.0254(18)
C1 0.107(8) 0.142(10) 0.155(10) -0.118(8) 0.007(8) -0.021(8)
C2 0.158(18) 0.069(7) 0.203(13) -0.074(7) -0.023(12) -0.020(9)
C1A 0.140(11) 0.103(9) 0.202(14) -0.099(9) -0.032(11) -0.028(9)
C2A 0.111(9) 0.109(13) 0.184(18) -0.104(13) -0.020(13) 0.018(10)
N11 0.0381(12) 0.0512(14) 0.0431(12) -0.0244(11) 0.0002(10) -0.0115(10)
N12 0.0422(13) 0.0454(13) 0.0417(12) -0.0142(10) -0.0038(10) -0.0156(10)
N21 0.0374(12) 0.0407(12) 0.0531(13) -0.0190(11) -0.0069(10) -0.0102(10)
N22 0.0439(13) 0.0441(13) 0.0440(13) -0.0150(10) -0.0079(10) -0.0126(10)
N31 0.0366(11) 0.0420(12) 0.0424(12) -0.0169(10) -0.0037(9) -0.0135(10)
N32 0.0346(12) 0.0479(13) 0.0526(13) -0.0261(11) -0.0016(10) -0.0095(10)
C13 0.0455(16) 0.0595(18) 0.0420(15) -0.0093(13) -0.0034(12) -0.0226(14)
C14 0.062(2) 0.092(3) 0.0449(17) -0.0217(17) 0.0111(15) -0.038(2)
C15 0.0453(17) 0.078(2) 0.0495(17) -0.0309(16) 0.0064(13) -0.0200(16)
C16 0.064(2) 0.063(2) 0.0539(19) -0.0064(16) -0.0078(16) -0.0280(17)
C17 0.072(3) 0.103(3) 0.073(2) -0.056(2) 0.015(2) -0.022(2)
C23 0.0459(16) 0.0521(17) 0.0516(17) -0.0101(14) -0.0095(13) -0.0175(14)
C24 0.061(2) 0.0472(18) 0.077(2) -0.0066(16) -0.0323(18) -0.0062(15)
C25 0.0463(17) 0.0429(17) 0.076(2) -0.0208(15) -0.0152(15) -0.0047(14)
C26 0.071(2) 0.072(2) 0.0496(19) -0.0099(17) -0.0166(17) -0.027(2)
C27 0.074(3) 0.051(2) 0.119(4) -0.038(2) -0.028(3) 0.0032(19)
C33 0.0368(15) 0.0511(16) 0.0492(16) -0.0172(13) -0.0013(12) -0.0121(13)
C34 0.0359(15) 0.0597(18) 0.0550(17) -0.0149(14) -0.0053(13) -0.0185(14)
C35 0.0442(16) 0.0483(16) 0.0455(15) -0.0125(13) -0.0081(12) -0.0204(13)
C36 0.0438(18) 0.072(2) 0.073(2) -0.0359(19) 0.0010(16) -0.0069(16)
C37 0.061(2) 0.071(2) 0.082(2) -0.038(2) -0.0128(18) -0.0255(18)
F16A 0.126(2) 0.0726(14) 0.0715(14) 0.0110(11) -0.0203(14) -0.0453(14)
F16B 0.0959(18) 0.0874(16) 0.124(2) -0.0133(15) -0.0445(16) -0.0467(14)
F16C 0.127(2) 0.0752(15) 0.1013(18) -0.0413(14) 0.0247(16) -0.0510(15)
F17A 0.0963(19) 0.119(2) 0.144(2) -0.093(2) -0.0101(18) 0.0120(17)
F17B 0.184(3) 0.210(4) 0.097(2) -0.110(2) 0.075(2) -0.102(3)
F17C 0.0982(18) 0.117(2) 0.0999(17) -0.0729(16) -0.0098(14) -0.0272(15)
F26A 0.129(7) 0.089(4) 0.088(4) -0.049(3) -0.048(5) 0.004(4)
F26B 0.146(5) 0.101(5) 0.044(3) 0.002(3) -0.019(3) -0.053(4)
F26C 0.087(4) 0.164(6) 0.101(5) -0.052(4) -0.014(3) -0.071(4)
F26E 0.28(4) 0.105(15) 0.096(19) -0.020(13) -0.11(2) 0.007(19)
F26D 0.078(11) 0.23(3) 0.12(2) -0.12(2) 0.026(14) -0.057(18)
F26F 0.21(3) 0.162(19) 0.062(9) -0.046(11) 0.012(13) -0.15(2)
F27A 0.118(2) 0.118(2) 0.178(3) -0.106(2) 0.044(2) -0.0359(19)
F27B 0.199(4) 0.0545(15) 0.191(3) -0.0478(19) -0.104(3) 0.0347(19)
F27C 0.1049(19) 0.0707(15) 0.150(2) -0.0539(15) -0.0269(17) -0.0278(14)
F36A 0.0968(18) 0.0652(14) 0.131(2) -0.0516(15) 0.0156(15) -0.0144(13)
F36B 0.0898(17) 0.127(2) 0.0860(16) -0.0697(16) -0.0099(13) 0.0028(15)
F36C 0.0403(11) 0.121(2) 0.132(2) -0.0713(17) 0.0036(12) -0.0018(12)
F37A 0.140(3) 0.0562(15) 0.159(3) -0.0438(17) -0.060(2) -0.0164(16)
F37B 0.0749(17) 0.134(3) 0.186(4) -0.097(3) -0.024(2) -0.0435(17)
F37C 0.142(3) 0.143(3) 0.095(2) -0.079(2) 0.0092(19) -0.070(2)
B 0.0402(17) 0.0439(17) 0.0491(17) -0.0236(14) -0.0040(13) -0.0097(14)

loop_
_atom_type_symbol
_atom_type_description
_atom_type_scat_dispersion_real
_atom_type_scat_dispersion_imag
_atom_type_scat_source
C C 0.0033 0.0016 'International Tables Vol C Tables 4.2.6.8 and 6.1.1.4'
H H 0.0000 0.0000 'International Tables Vol C Tables 4.2.6.8 and 6.1.1.4'
B B 0.0013 0.0007 'International Tables Vol C Tables 4.2.6.8 and 6.1.1.4'
N N 0.0061 0.0033 'International Tables Vol C Tables 4.2.6.8 and 6.1.1.4'
O O 0.0106 0.0060 'International Tables Vol C Tables 4.2.6.8 and 6.1.1.4'
F F 0.0171 0.0103 'International Tables Vol C Tables 4.2.6.8 and 6.1.1.4'
Ag Ag -0.8971 1.1015 'International Tables Vol C Tables 4.2.6.8 and 6.1.1.4'

loop_
_geom_angle_atom_site_label_1
_geom_angle_atom_site_label_2
_geom_angle_atom_site_label_3
_geom_angle
_geom_angle_site_symmetry_1
_geom_angle_site_symmetry_3
_geom_angle_publ_flag
O Ag N32 127.93(10) . . ?
O Ag N12 136.19(10) . . ?
N32 Ag N12 81.65(8) . . ?
O Ag N22 130.30(11) . . ?
N32 Ag N22 80.18(8) . . ?
N12 Ag N22 80.43(8) . . ?
C1A O C1 72.8(10) . . ?
C1A O C2 42.5(10) . . ?
C1 O C2 62.7(8) . . ?
C1A O C2A 62.3(8) . . ?
C1 O C2A 41.7(11) . . ?
C2 O C2A 27.4(11) . . ?
C1A O Ag 142.3(8) . . ?
C1 O Ag 142.9(6) . . ?
C2 O Ag 129.2(9) . . ?
C2A O Ag 130.2(10) . . ?
O C1 C2 61.0(7) . . ?
O C2 C1 56.3(6) . . ?
O C1A C2A 61.8(7) . . ?
O C2A C1A 55.9(6) . . ?
C15 N11 N12 108.8(2) . . ?
C15 N11 B 129.4(2) . . ?
N12 N11 B 121.7(2) . . ?
C13 N12 N11 106.4(2) . . ?
C13 N12 Ag 134.7(2) . . ?
N11 N12 Ag 118.77(16) . . ?
N22 N21 C25 108.6(2) . . ?
N22 N21 B 121.2(2) . . ?
C25 N21 B 130.2(2) . . ?
C23 N22 N21 106.4(2) . . ?
C23 N22 Ag 134.7(2) . . ?
N21 N22 Ag 118.88(16) . . ?
N32 N31 C35 108.6(2) . . ?
N32 N31 B 120.9(2) . . ?
C35 N31 B 130.4(2) . . ?
C33 N32 N31 106.2(2) . . ?
C33 N32 Ag 133.77(19) . . ?
N31 N32 Ag 120.04(16) . . ?
N12 C13 C14 111.1(3) . . ?
N12 C13 C16 120.3(3) . . ?
C14 C13 C16 128.6(3) . . ?
C15 C14 C13 104.7(3) . . ?
N11 C15 C14 109.0(3) . . ?
N11 C15 C17 124.3(3) . . ?
C14 C15 C17 126.7(3) . . ?
F16C C16 F16A 107.2(3) . . ?
F16C C16 F16B 106.6(3) . . ?
F16A C16 F16B 106.3(3) . . ?
F16C C16 C13 112.7(3) . . ?
F16A C16 C13 111.2(3) . . ?
F16B C16 C13 112.3(3) . . ?
F17C C17 F17A 107.0(4) . . ?
F17C C17 F17B 107.0(4) . . ?
F17A C17 F17B 107.5(4) . . ?
F17C C17 C15 113.2(3) . . ?
F17A C17 C15 112.8(3) . . ?
F17B C17 C15 109.0(4) . . ?
N22 C23 C24 111.7(3) . . ?
N22 C23 C26 120.0(3) . . ?
C24 C23 C26 128.2(3) . . ?
C25 C24 C23 104.0(3) . . ?
N21 C25 C24 109.2(3) . . ?
N21 C25 C27 125.1(3) . . ?
C24 C25 C27 125.7(3) . . ?
F26D C26 F26C 120.8(19) . . ?
F26D C26 F26B 87(2) . . ?
F26C C26 F26B 107.1(6) . . ?
F26D C26 F26A 21(2) . . ?
F26C C26 F26A 106.1(6) . . ?
F26B C26 F26A 106.8(6) . . ?
F26D C26 F26F 105.8(13) . . ?
F26C C26 F26F 19(2) . . ?
F26B C26 F26F 120.5(19) . . ?
F26A C26 F26F 89(2) . . ?
F26D C26 F26E 106.7(13) . . ?
F26C C26 F26E 88(3) . . ?
F26B C26 F26E 22(3) . . ?
F26A C26 F26E 124(2) . . ?
F26F C26 F26E 104.4(13) . . ?
F26D C26 C23 114.1(16) . . ?
F26C C26 C23 112.5(6) . . ?
F26B C26 C23 111.5(6) . . ?
F26A C26 C23 112.4(5) . . ?
F26F C26 C23 114.3(12) . . ?
F26E C26 C23 110.7(18) . . ?
F27A C27 F27C 106.5(4) . . ?
F27A C27 F27B 108.2(4) . . ?
F27C C27 F27B 105.4(4) . . ?
F27A C27 C25 113.5(4) . . ?
F27C C27 C25 113.9(3) . . ?
F27B C27 C25 109.0(4) . . ?
N32 C33 C34 112.0(3) . . ?
N32 C33 C36 118.8(3) . . ?
C34 C33 C36 129.2(3) . . ?
C35 C34 C33 104.0(3) . . ?
N31 C35 C34 109.2(2) . . ?
N31 C35 C37 125.5(3) . . ?
C34 C35 C37 125.3(3) . . ?
F36A C36 F36C 106.9(3) . . ?
F36A C36 F36B 106.4(3) . . ?
F36C C36 F36B 106.6(3) . . ?
F36A C36 C33 112.4(3) . . ?
F36C C36 C33 111.8(3) . . ?
F36B C36 C33 112.4(3) . . ?
F37C C37 F37A 107.1(3) . . ?
F37C C37 F37F 55(2) . . ?
F37A C37 F37F 54(2) . . ?
F37C C37 F37E 58(2) . . ?
F37A C37 F37E 137(3) . . ?
F37F C37 F37E 106.1(16) . . ?
F37C C37 F37D 140(2) . . ?
F37A C37 F37D 58(2) . . ?
F37F C37 F37D 106.2(16) . . ?
F37E C37 F37D 105.4(16) . . ?
F37C C37 F37B 106.3(3) . . ?
F37A C37 F37B 107.5(3) . . ?
F37F C37 F37B 129(2) . . ?
F37E C37 F37B 52(2) . . ?
F37D C37 F37B 55(2) . . ?
F37C C37 C35 112.9(3) . . ?
F37A C37 C35 113.4(3) . . ?
F37F C37 C35 122(2) . . ?
F37E C37 C35 109(3) . . ?
F37D C37 C35 107(2) . . ?
F37B C37 C35 109.3(3) . . ?
N11 B N21 109.7(2) . . ?
N11 B N31 110.2(2) . . ?
N21 B N31 110.0(2) . . ?

loop_
_geom_bond_atom_site_label_1
_geom_bond_atom_site_label_2
_geom_bond_distance
_geom_bond_site_symmetry_2
_geom_bond_publ_flag
Ag O 2.249(2) . ?
Ag N32 2.345(2) . ?
Ag N12 2.363(2) . ?
Ag N22 2.382(2) . ?
O C1A 1.327(10) . ?
O C1 1.338(9) . ?
O C2 1.407(11) . ?
O C2A 1.414(12) . ?
C1 C2 1.429(17) . ?
C1A C2A 1.420(18) . ?
N11 C15 1.359(4) . ?
N11 N12 1.360(3) . ?
N11 B 1.560(4) . ?
N12 C13 1.333(4) . ?
N21 N22 1.357(3) . ?
N21 C25 1.362(4) . ?
N21 B 1.564(4) . ?
N22 C23 1.327(4) . ?
N31 N32 1.354(3) . ?
N31 C35 1.364(3) . ?
N31 B 1.566(4) . ?
N32 C33 1.331(4) . ?
C13 C14 1.385(5) . ?
C13 C16 1.480(5) . ?
C14 C15 1.363(5) . ?
C15 C17 1.499(5) . ?
C16 F16C 1.321(4) . ?
C16 F16A 1.322(4) . ?
C16 F16B 1.331(4) . ?
C17 F17C 1.313(5) . ?
C17 F17A 1.322(5) . ?
C17 F17B 1.325(5) . ?
C23 C24 1.383(5) . ?
C23 C26 1.488(5) . ?
C24 C25 1.365(5) . ?
C25 C27 1.492(5) . ?
C26 F26D 1.296(13) . ?
C26 F26C 1.297(6) . ?
C26 F26B 1.305(6) . ?
C26 F26A 1.312(7) . ?
C26 F26F 1.314(13) . ?
C26 F26E 1.316(13) . ?
C27 F27A 1.293(5) . ?
C27 F27C 1.313(5) . ?
C27 F27B 1.337(5) . ?
C33 C34 1.377(4) . ?
C33 C36 1.489(4) . ?
C34 C35 1.365(4) . ?
C35 C37 1.491(4) . ?
C36 F36A 1.323(4) . ?
C36 F36C 1.327(4) . ?
C36 F36B 1.329(4) . ?
C37 F37C 1.306(4) . ?
C37 F37A 1.306(4) . ?
C37 F37F 1.308(15) . ?
C37 F37E 1.316(15) . ?
C37 F37D 1.319(15) . ?
C37 F37B 1.325(4) . ?
